data_7227902
loop_
_publ_author_name
'Gupta, Anoop K.'
'Tomar, Kapil'
'Bharadwaj, Parimal K.'

_publ_section_title
;
 Cd(ii) coordination polymers constructed with a flexible carboxylate
 linker and pyridyl co-linkers: variation in the network topologies and
 photoluminescence properties
;
_journal_issue 16
_journal_name_full CrystEngComm
_journal_page_first 2253
_journal_paper_doi 10.1039/C7CE00156H
_journal_volume 19
_journal_year 2017
_chemical_formula_moiety 'C22 H16 Cd N O7'
_chemical_formula_sum 'C22 H16 Cd N O7'
_chemical_formula_weight 518.76
_space_group_crystal_system triclinic
_space_group_IT_number 2
_space_group_name_Hall '-P 1'
_space_group_name_H-M_alt 'P -1'
_symmetry_space_group_name_Hall '-P 1'
_symmetry_space_group_name_H-M 'P -1'
_atom_sites_solution_hydrogens mixed
_atom_sites_solution_primary direct
_atom_sites_solution_secondary difmap
_audit_creation_method SHELXL-2016/4
_audit_update_record
;
2017-01-17 deposited with the CCDC.
2017-03-21 downloaded from the CCDC.
;
_cell_angle_alpha 75.111(5)
_cell_angle_beta 83.956(5)
_cell_angle_gamma 78.582(5)
_cell_formula_units_Z 2
_cell_length_a 8.418(5)
_cell_length_b 10.214(5)
_cell_length_c 11.382(5)
_cell_measurement_reflns_used 136
_cell_measurement_temperature 100(2)
_cell_measurement_theta_max 26.00
_cell_measurement_theta_min 2.10
_cell_volume 925.5(8)
_computing_cell_refinement 'SAINT 6.45 ( Bruker, 2003)'
_computing_data_collection 'SMART 5.628 (Bruker, 2003)'
_computing_data_reduction 'SAINT 6.45 ( Bruker, 2003)'
_computing_molecular_graphics 'DIAMOND 2.1e'
_computing_structure_refinement 'SHELXL-2016/4 (Sheldrick, 2016)'
_computing_structure_solution 'SHELXT 2014/4 (Sheldrick, 2014)'
_diffrn_ambient_temperature 100(2)
_diffrn_measured_fraction_theta_full 0.999
_diffrn_measured_fraction_theta_max 0.999
_diffrn_measurement_device_type 'BRUKER SMART APEX'
_diffrn_measurement_method /w-scans
_diffrn_radiation_type MoK\a
_diffrn_radiation_wavelength 0.71069
_diffrn_reflns_av_R_equivalents 0.0406
_diffrn_reflns_av_unetI/netI 0.0458
_diffrn_reflns_Laue_measured_fraction_full 0.999
_diffrn_reflns_Laue_measured_fraction_max 0.999
_diffrn_reflns_limit_h_max 10
_diffrn_reflns_limit_h_min -10
_diffrn_reflns_limit_k_max 12
_diffrn_reflns_limit_k_min -12
_diffrn_reflns_limit_l_max 14
_diffrn_reflns_limit_l_min -14
_diffrn_reflns_number 12020
_diffrn_reflns_point_group_measured_fraction_full 0.999
_diffrn_reflns_point_group_measured_fraction_max 0.999
_diffrn_reflns_theta_full 25.240
_diffrn_reflns_theta_max 25.997
_diffrn_reflns_theta_min 2.096
_diffrn_source 'fine-focus sealed tube'
_exptl_absorpt_coefficient_mu 1.230
_exptl_absorpt_correction_T_max 0.797
_exptl_absorpt_correction_T_min 0.769
_exptl_absorpt_correction_type empirical
_exptl_absorpt_process_details SADABS
_exptl_crystal_colour colorless
_exptl_crystal_density_diffrn 1.862
_exptl_crystal_density_method 'not measured'
_exptl_crystal_description block
_exptl_crystal_F_000 518
_exptl_crystal_size_max 0.230
_exptl_crystal_size_mid 0.210
_exptl_crystal_size_min 0.190
_refine_diff_density_max 1.239
_refine_diff_density_min -0.521
_refine_diff_density_rms 0.120
_refine_ls_extinction_method none
_refine_ls_goodness_of_fit_ref 1.053
_refine_ls_hydrogen_treatment mixed
_refine_ls_matrix_type full
_refine_ls_number_parameters 294
_refine_ls_number_reflns 3641
_refine_ls_number_restraints 0
_refine_ls_restrained_S_all 1.053
_refine_ls_R_factor_all 0.0448
_refine_ls_R_factor_gt 0.0360
_refine_ls_shift/su_max 0.001
_refine_ls_shift/su_mean 0.000
_refine_ls_structure_factor_coef Fsqd
_refine_ls_weighting_details 'w=1/[\s^2^(Fo^2^)+(0.0481P)^2^+1.0270P] where P=(Fo^2^+2Fc^2^)/3'
_refine_ls_weighting_scheme calc
_refine_ls_wR_factor_gt 0.0843
_refine_ls_wR_factor_ref 0.0888
_reflns_Friedel_coverage 0.000
_reflns_number_gt 3202
_reflns_number_total 3641
_reflns_threshold_expression 'I > 2\s(I)'
_cod_data_source_file c7ce00156h2.cif
_cod_data_source_block complex5
_cod_depositor_comments 'Adding full bibliography for 7227900--7227905.cif.'
_cod_database_code 7227902
_shelx_shelxl_version_number 2016/4
_shelx_space_group_comment
;
The symmetry employed for this shelxl refinement is uniquely defined
by the following loop, which should always be used as a source of
symmetry information in preference to the above space-group names.
They are only intended as comments.
;
_shelx_estimated_absorpt_t_min 0.765
_shelx_estimated_absorpt_t_max 0.800

loop_
_space_group_symop_operation_xyz
'x, y, z'
'-x, -y, -z'

loop_
_atom_site_label
_atom_site_type_symbol
_atom_site_fract_x
_atom_site_fract_y
_atom_site_fract_z
_atom_site_U_iso_or_equiv
_atom_site_adp_type
_atom_site_occupancy
_atom_site_site_symmetry_order
_atom_site_calc_flag
_atom_site_refinement_flags_posn
_atom_site_refinement_flags_adp
CD1 Cd 0.84584(3) 0.37071(3) 0.53538(2) 0.01413(11) Uani 1 1 d . .
O3 O 0.8528(3) 1.1474(3) 0.5104(2) 0.0206(6) Uani 1 1 d . .
O2 O 0.8832(3) 0.6476(3) 0.5044(3) 0.0283(7) Uani 1 1 d . .
O6 O -0.0424(4) 1.2421(3) 0.7210(3) 0.0361(8) Uani 1 1 d . .
O5 O 0.2855(3) 0.8815(3) 0.7525(3) 0.0240(6) Uani 1 1 d . .
O4 O 0.6425(3) 1.2439(3) 0.6090(3) 0.0226(6) Uani 1 1 d . .
N1 N 0.7751(4) 0.4611(3) 0.3390(3) 0.0171(7) Uani 1 1 d . .
C21 C 0.6339(5) 0.5289(4) 0.1146(3) 0.0198(8) Uani 1 1 d . .
O7 O -0.0897(4) 1.3799(3) 0.8441(3) 0.0344(8) Uani 1 1 d . .
H7 H -0.151916 1.425840 0.791950 0.052 Uiso 1 1 calc R U
O1 O 0.7396(4) 0.5265(3) 0.6479(3) 0.0293(7) Uani 1 1 d . .
C4 C 0.6538(4) 1.0109(4) 0.6059(3) 0.0133(7) Uani 1 1 d . .
C2 C 0.6816(5) 0.7705(4) 0.6168(3) 0.0151(7) Uani 1 1 d . .
C7 C 0.4359(4) 0.8916(4) 0.6968(3) 0.0173(8) Uani 1 1 d . .
C20 C 0.7672(5) 0.4240(4) 0.1412(4) 0.0201(8) Uani 1 1 d . .
H20 H 0.809(2) 0.379(3) 0.088(3) 0.024 Uiso 1 1 calc R U
C18 C 0.5766(5) 0.6005(4) 0.2029(4) 0.0214(9) Uani 1 1 d . .
H18 H 0.498(4) 0.666(4) 0.1899(8) 0.026 Uiso 1 1 calc R U
C17 C 0.6495(5) 0.5643(4) 0.3121(4) 0.0201(8) Uani 1 1 d . .
H17 H 0.608(2) 0.616(2) 0.372(3) 0.024 Uiso 1 1 calc R U
C6 C 0.4998(5) 1.0117(4) 0.6638(3) 0.0151(8) Uani 1 1 d . .
C11 C 0.2863(5) 0.9642(5) 0.9650(4) 0.0299(10) Uani 1 1 d . .
H11 H 0.347(3) 0.874(4) 0.9524(7) 0.036 Uiso 1 1 calc R U
C16 C -0.0149(5) 1.2673(4) 0.8117(4) 0.0242(9) Uani 1 1 d . .
C15 C 0.1020(5) 1.1735(4) 0.8981(4) 0.0237(9) Uani 1 1 d . .
C19 C 0.8326(5) 0.3921(4) 0.2529(4) 0.0205(8) Uani 1 1 d . .
H19 H 0.924(4) 0.317(3) 0.2704(9) 0.025 Uiso 1 1 calc R U
C8 C 0.5281(5) 0.7704(4) 0.6747(3) 0.0172(8) Uani 1 1 d . .
H8 H 0.4862(19) 0.688(4) 0.6992(11) 0.021 Uiso 1 1 calc R U
C1 C 0.7750(5) 0.6406(4) 0.5879(3) 0.0176(8) Uani 1 1 d . .
C22A C 0.5509(5) 0.5551(4) -0.0022(4) 0.0229(9) Uani 1 1 d . .
H22A H 0.631897 0.556052 -0.069443 0.027 Uiso 1 1 calc R U
H22B H 0.481135 0.644821 -0.016356 0.027 Uiso 1 1 calc R U
C5 C 0.7209(4) 1.1422(4) 0.5720(3) 0.0144(7) Uani 1 1 d . .
C3 C 0.7453(5) 0.8915(4) 0.5815(3) 0.0139(7) Uani 1 1 d . .
H3 H 0.833(5) 0.8919(4) 0.5477(18) 0.017 Uiso 1 1 calc R U
C9 C 0.1748(5) 1.0040(4) 0.7607(4) 0.0239(9) Uani 1 1 d . .
H9A H 0.065108 0.989259 0.757774 0.029 Uiso 1 1 calc R U
H9B H 0.195402 1.077319 0.690752 0.029 Uiso 1 1 calc R U
C13 C 0.2268(5) 1.1263(5) 1.0908(4) 0.0270(10) Uani 1 1 d . .
H13 H 0.2426(10) 1.1499(14) 1.156(4) 0.032 Uiso 1 1 calc R U
C14 C 0.1247(5) 1.2134(5) 1.0051(4) 0.0275(10) Uani 1 1 d . .
H14 H 0.071(3) 1.297(4) 1.0173(8) 0.033 Uiso 1 1 calc R U
C10 C 0.1872(5) 1.0492(4) 0.8767(4) 0.0247(9) Uani 1 1 d . .
C12 C 0.3026(5) 1.0019(5) 1.0702(4) 0.0306(10) Uani 1 1 d . .
H12 H 0.365(4) 0.943(3) 1.127(3) 0.037 Uiso 1 1 calc R U
H6 H 0.440(4) 1.085(4) 0.687(3) 0.002(8) Uiso 1 1 d . .

loop_
_atom_site_aniso_label
_atom_site_aniso_U_11
_atom_site_aniso_U_22
_atom_site_aniso_U_33
_atom_site_aniso_U_23
_atom_site_aniso_U_13
_atom_site_aniso_U_12
CD1 0.01624(16) 0.01140(15) 0.01435(16) -0.00207(10) -0.00220(10) -0.00224(10)
O3 0.0205(14) 0.0162(13) 0.0255(15) -0.0066(11) 0.0042(12) -0.0053(11)
O2 0.0199(15) 0.0305(16) 0.0397(18) -0.0218(14) 0.0046(13) -0.0025(13)
O6 0.046(2) 0.0319(17) 0.0291(18) -0.0056(14) -0.0225(15) 0.0043(15)
O5 0.0193(14) 0.0171(13) 0.0358(17) -0.0097(12) 0.0080(12) -0.0046(12)
O4 0.0218(15) 0.0124(13) 0.0340(17) -0.0084(12) 0.0060(12) -0.0040(11)
N1 0.0165(16) 0.0182(16) 0.0177(17) -0.0055(13) -0.0002(13) -0.0043(13)
C21 0.025(2) 0.0187(19) 0.015(2) 0.0018(15) -0.0025(16) -0.0094(17)
O7 0.0422(19) 0.0389(18) 0.0192(16) -0.0060(14) -0.0085(14) 0.0020(15)
O1 0.0385(18) 0.0159(14) 0.0326(17) -0.0055(13) 0.0002(13) -0.0045(13)
C4 0.0165(18) 0.0135(17) 0.0095(17) -0.0014(14) -0.0056(14) -0.0007(15)
C2 0.021(2) 0.0129(17) 0.0104(18) -0.0015(14) -0.0059(14) 0.0002(15)
C7 0.0157(19) 0.0187(19) 0.018(2) -0.0046(16) -0.0011(15) -0.0044(16)
C20 0.025(2) 0.0213(19) 0.016(2) -0.0069(16) 0.0017(16) -0.0057(17)
C18 0.026(2) 0.0134(18) 0.022(2) -0.0018(16) -0.0046(17) 0.0012(17)
C17 0.024(2) 0.0150(18) 0.019(2) -0.0027(16) 0.0016(16) -0.0020(16)
C6 0.0189(19) 0.0103(17) 0.0147(19) -0.0042(15) -0.0007(15) 0.0019(15)
C11 0.032(2) 0.033(2) 0.025(2) -0.0066(19) -0.0003(18) -0.005(2)
C16 0.025(2) 0.021(2) 0.024(2) -0.0008(17) 0.0021(17) -0.0047(18)
C15 0.017(2) 0.033(2) 0.016(2) 0.0063(17) -0.0030(15) -0.0083(18)
C19 0.020(2) 0.0215(19) 0.020(2) -0.0069(16) 0.0033(16) -0.0021(17)
C8 0.021(2) 0.0127(17) 0.018(2) -0.0022(15) -0.0021(15) -0.0046(16)
C1 0.023(2) 0.0131(18) 0.018(2) -0.0057(15) -0.0077(16) -0.0016(16)
C22A 0.030(2) 0.0206(19) 0.017(2) 0.0007(16) -0.0050(17) -0.0060(18)
C5 0.0166(19) 0.0142(17) 0.0122(18) -0.0017(14) -0.0047(14) -0.0023(15)
C3 0.0136(18) 0.0165(18) 0.0118(18) -0.0032(14) -0.0020(14) -0.0031(15)
C9 0.022(2) 0.024(2) 0.025(2) -0.0057(17) -0.0007(17) -0.0026(17)
C13 0.026(2) 0.040(3) 0.014(2) -0.0074(18) -0.0058(17) -0.001(2)
C14 0.020(2) 0.034(2) 0.023(2) -0.0028(19) 0.0032(17) -0.0009(19)
C10 0.022(2) 0.027(2) 0.026(2) -0.0033(18) 0.0022(17) -0.0109(18)
C12 0.031(2) 0.036(2) 0.021(2) -0.0037(19) -0.0053(18) -0.001(2)

loop_
_atom_type_symbol
_atom_type_description
_atom_type_scat_dispersion_real
_atom_type_scat_dispersion_imag
_atom_type_scat_source
C C 0.0033 0.0016 'International Tables Vol C Tables 4.2.6.8 and 6.1.1.4'
H H 0.0000 0.0000 'International Tables Vol C Tables 4.2.6.8 and 6.1.1.4'
N N 0.0061 0.0033 'International Tables Vol C Tables 4.2.6.8 and 6.1.1.4'
O O 0.0106 0.0060 'International Tables Vol C Tables 4.2.6.8 and 6.1.1.4'
Cd Cd -0.8075 1.2024 'International Tables Vol C Tables 4.2.6.8 and 6.1.1.4'

loop_
_geom_angle_atom_site_label_1
_geom_angle_atom_site_label_2
_geom_angle_atom_site_label_3
_geom_angle
_geom_angle_site_symmetry_1
_geom_angle_site_symmetry_3
O2 CD1 N1 96.56(11) 2_766 .
O2 CD1 O1 113.57(10) 2_766 .
N1 CD1 O1 108.96(11) . .
O2 CD1 O4 143.12(10) 2_766 1_545
N1 CD1 O4 100.02(11) . 1_545
O1 CD1 O4 91.75(10) . 1_545
O2 CD1 O3 91.45(10) 2_766 1_545
N1 CD1 O3 89.76(10) . 1_545
O1 CD1 O3 145.83(10) . 1_545
O4 CD1 O3 56.14(9) 1_545 1_545
O2 CD1 O6 75.66(12) 2_766 1_645
N1 CD1 O6 167.82(11) . 1_645
O1 CD1 O6 82.95(11) . 1_645
O4 CD1 O6 81.75(11) 1_545 1_645
O3 CD1 O6 81.19(10) 1_545 1_645
O2 CD1 C5 117.32(11) 2_766 1_545
N1 CD1 C5 96.76(11) . 1_545
O1 CD1 C5 118.85(11) . 1_545
O4 CD1 C5 28.19(10) 1_545 1_545
O3 CD1 C5 28.00(10) 1_545 1_545
O6 CD1 C5 79.04(11) 1_645 1_545
C5 O3 CD1 89.8(2) . 1_565
C1 O2 CD1 143.5(3) . 2_766
C16 O6 CD1 135.6(3) . 1_465
C7 O5 C9 119.0(3) . .
C5 O4 CD1 91.9(2) . 1_565
C17 N1 C19 117.3(3) . .
C17 N1 CD1 120.8(3) . .
C19 N1 CD1 120.2(3) . .
C18 C21 C20 117.0(4) . .
C18 C21 C22A 122.4(4) . .
C20 C21 C22A 120.5(4) . .
C16 O7 H7 109.5 . .
C1 O1 CD1 106.3(2) . .
C3 C4 C6 121.1(3) . .
C3 C4 C5 120.3(3) . .
C6 C4 C5 118.6(3) . .
C8 C2 C3 120.3(3) . .
C8 C2 C1 119.3(3) . .
C3 C2 C1 120.3(3) . .
O5 C7 C6 124.4(3) . .
O5 C7 C8 115.9(3) . .
C6 C7 C8 119.7(3) . .
C19 C20 C21 120.0(4) . .
C19 C20 H20 120.0 . .
C21 C20 H20 120.0 . .
C17 C18 C21 119.8(4) . .
C17 C18 H18 120.1 . .
C21 C18 H18 120.1 . .
N1 C17 C18 123.2(4) . .
N1 C17 H17 118.4 . .
C18 C17 H17 118.4 . .
C7 C6 C4 119.6(3) . .
C7 C6 H6 116(2) . .
C4 C6 H6 124(2) . .
C12 C11 C10 121.0(4) . .
C12 C11 H11 119.5 . .
C10 C11 H11 119.5 . .
O6 C16 O7 121.9(4) . .
O6 C16 C15 122.6(4) . .
O7 C16 C15 115.5(4) . .
C10 C15 C14 120.4(4) . .
C10 C15 C16 121.7(4) . .
C14 C15 C16 117.9(4) . .
N1 C19 C20 122.6(4) . .
N1 C19 H19 118.7 . .
C20 C19 H19 118.7 . .
C2 C8 C7 120.2(3) . .
C2 C8 H8 119.9 . .
C7 C8 H8 119.9 . .
O2 C1 O1 121.7(3) . .
O2 C1 C2 119.3(3) . .
O1 C1 C2 119.0(3) . .
C21 C22A C22A 111.5(4) . 2_665
C21 C22A H22A 109.3 . .
C22A C22A H22A 109.3 2_665 .
C21 C22A H22B 109.3 . .
C22A C22A H22B 109.3 2_665 .
H22A C22A H22B 108.0 . .
O3 C5 O4 122.0(3) . .
O3 C5 C4 119.9(3) . .
O4 C5 C4 118.2(3) . .
O3 C5 CD1 62.24(18) . 1_565
O4 C5 CD1 59.92(19) . 1_565
C4 C5 CD1 174.3(2) . 1_565
C4 C3 C2 119.0(4) . .
C4 C3 H3 120.5 . .
C2 C3 H3 120.5 . .
O5 C9 C10 113.1(3) . .
O5 C9 H9A 108.9 . .
C10 C9 H9A 108.9 . .
O5 C9 H9B 108.9 . .
C10 C9 H9B 108.9 . .
H9A C9 H9B 107.8 . .
C12 C13 C14 118.4(4) . .
C12 C13 H13 120.8 . .
C14 C13 H13 120.8 . .
C13 C14 C15 119.9(4) . .
C13 C14 H14 120.0 . .
C15 C14 H14 120.0 . .
C11 C10 C15 118.0(4) . .
C11 C10 C9 119.1(4) . .
C15 C10 C9 122.9(4) . .
C13 C12 C11 122.2(4) . .
C13 C12 H12 118.9 . .
C11 C12 H12 118.9 . .

loop_
_geom_bond_atom_site_label_1
_geom_bond_atom_site_label_2
_geom_bond_distance
_geom_bond_site_symmetry_2
CD1 O2 2.258(3) 2_766
CD1 N1 2.282(3) .
CD1 O1 2.283(3) .
CD1 O4 2.308(3) 1_545
CD1 O3 2.359(3) 1_545
CD1 O6 2.362(3) 1_645
CD1 C5 2.666(4) 1_545
O3 C5 1.252(5) .
O3 CD1 2.359(3) 1_565
O2 C1 1.244(5) .
O2 CD1 2.258(3) 2_766
O6 C16 1.181(5) .
O6 CD1 2.362(3) 1_465
O5 C7 1.366(5) .
O5 C9 1.422(5) .
O4 C5 1.260(4) .
O4 CD1 2.308(3) 1_565
N1 C17 1.336(5) .
N1 C19 1.345(5) .
C21 C18 1.383(6) .
C21 C20 1.388(6) .
C21 C22A 1.505(5) .
O7 C16 1.318(5) .
O7 H7 0.8200 .
O1 C1 1.264(5) .
C4 C3 1.384(5) .
C4 C6 1.391(5) .
C4 C5 1.502(5) .
C2 C8 1.387(5) .
C2 C3 1.392(5) .
C2 C1 1.498(5) .
C7 C6 1.385(5) .
C7 C8 1.392(5) .
C20 C19 1.375(6) .
C20 H20 0.86(5) .
C18 C17 1.376(6) .
C18 H18 0.84(5) .
C17 H17 0.97(4) .
C6 H6 0.90(4) .
C11 C12 1.376(6) .
C11 C10 1.379(6) .
C11 H11 1.00(5) .
C16 C15 1.484(6) .
C15 C10 1.395(6) .
C15 C14 1.421(6) .
C19 H19 0.97(4) .
C8 H8 0.94(4) .
C22A C22A 1.532(8) 2_665
C22A H22A 0.9700 .
C22A H22B 0.9700 .
C5 CD1 2.666(4) 1_565
C3 H3 0.80(4) .
C9 C10 1.526(6) .
C9 H9A 0.9700 .
C9 H9B 0.9700 .
C13 C12 1.370(6) .
C13 C14 1.382(6) .
C13 H13 0.87(5) .
C14 H14 0.92(5) .
C12 H12 0.89(5) .

loop_
_geom_torsion_atom_site_label_1
_geom_torsion_atom_site_label_2
_geom_torsion_atom_site_label_3
_geom_torsion_atom_site_label_4
_geom_torsion
_geom_torsion_site_symmetry_1
_geom_torsion_site_symmetry_4
C9 O5 C7 C6 10.7(6) . .
C9 O5 C7 C8 -170.2(3) . .
C18 C21 C20 C19 2.3(6) . .
C22A C21 C20 C19 -173.7(4) . .
C20 C21 C18 C17 -1.3(6) . .
C22A C21 C18 C17 174.6(4) . .
C19 N1 C17 C18 1.1(6) . .
CD1 N1 C17 C18 -163.6(3) . .
C21 C18 C17 N1 -0.3(6) . .
O5 C7 C6 C4 -179.1(3) . .
C8 C7 C6 C4 1.8(6) . .
C3 C4 C6 C7 -0.6(5) . .
C5 C4 C6 C7 -179.5(3) . .
CD1 O6 C16 O7 21.5(7) 1_465 .
CD1 O6 C16 C15 -160.3(3) 1_465 .
O6 C16 C15 C10 0.2(6) . .
O7 C16 C15 C10 178.6(4) . .
O6 C16 C15 C14 -179.4(4) . .
O7 C16 C15 C14 -1.0(5) . .
C17 N1 C19 C20 -0.1(6) . .
CD1 N1 C19 C20 164.7(3) . .
C21 C20 C19 N1 -1.6(6) . .
C3 C2 C8 C7 0.7(5) . .
C1 C2 C8 C7 -176.7(3) . .
O5 C7 C8 C2 179.0(3) . .
C6 C7 C8 C2 -1.8(6) . .
CD1 O2 C1 O1 -81.9(5) 2_766 .
CD1 O2 C1 C2 99.3(5) 2_766 .
CD1 O1 C1 O2 -17.4(4) . .
CD1 O1 C1 C2 161.4(3) . .
C8 C2 C1 O2 156.6(4) . .
C3 C2 C1 O2 -20.8(5) . .
C8 C2 C1 O1 -22.3(5) . .
C3 C2 C1 O1 160.4(3) . .
C18 C21 C22A C22A -101.6(5) . 2_665
C20 C21 C22A C22A 74.2(6) . 2_665
CD1 O3 C5 O4 4.9(4) 1_565 .
CD1 O3 C5 C4 -173.9(3) 1_565 .
CD1 O4 C5 O3 -5.0(4) 1_565 .
CD1 O4 C5 C4 173.8(3) 1_565 .
C3 C4 C5 O3 7.5(5) . .
C6 C4 C5 O3 -173.7(3) . .
C3 C4 C5 O4 -171.4(3) . .
C6 C4 C5 O4 7.4(5) . .
C6 C4 C3 C2 -0.5(5) . .
C5 C4 C3 C2 178.3(3) . .
C8 C2 C3 C4 0.5(5) . .
C1 C2 C3 C4 177.8(3) . .
C7 O5 C9 C10 -90.5(4) . .
C12 C13 C14 C15 -0.7(6) . .
C10 C15 C14 C13 -2.5(6) . .
C16 C15 C14 C13 177.1(4) . .
C12 C11 C10 C15 -1.0(6) . .
C12 C11 C10 C9 179.1(4) . .
C14 C15 C10 C11 3.3(6) . .
C16 C15 C10 C11 -176.2(4) . .
C14 C15 C10 C9 -176.8(4) . .
C16 C15 C10 C9 3.6(6) . .
O5 C9 C10 C11 -6.7(5) . .
O5 C9 C10 C15 173.4(3) . .
C14 C13 C12 C11 3.2(7) . .
C10 C11 C12 C13 -2.3(7) . .
